data_2216481
loop_
_publ_author_name
'Xiao-Guang Zhou'

_publ_section_title
;
 Poly[[[bis(isonicotinamide)copper(II)]-\m-benzene-1,2-dicarboxylato]
 monohydrate]
;
_journal_coeditor_code HB2621
_journal_issue 12
_journal_name_full 'Acta Crystallographica Section E'
_journal_page_first m3166
_journal_page_last m3166
_journal_paper_doi 10.1107/S1600536807060217
_journal_volume 63
_journal_year 2007
_chemical_formula_iupac '[Cu (C6 H6 N2 O)2 (C8 H4 O4)], H2 O'
_chemical_formula_moiety 'C20 H16 Cu N4 O6, H2 O'
_chemical_formula_sum 'C20 H18 Cu N4 O7'
_chemical_formula_weight 489.92
_chemical_name_systematic
;
Poly[[[bis(isonicotinamide)copper(II)]-\m-benzene-1,2-dicarboxylato]
monohydrate]
;
_space_group_IT_number 14
_symmetry_cell_setting monoclinic
_symmetry_space_group_name_Hall '-P 2yn'
_symmetry_space_group_name_H-M 'P 1 21/n 1'
_atom_sites_solution_hydrogens geom
_atom_sites_solution_primary direct
_atom_sites_solution_secondary difmap
_audit_creation_method SHELXL-97
_cell_angle_alpha 90.00
_cell_angle_beta 97.128(3)
_cell_angle_gamma 90.00
_cell_formula_units_Z 4
_cell_length_a 8.023(2)
_cell_length_b 22.903(6)
_cell_length_c 11.473(3)
_cell_measurement_reflns_used 3211
_cell_measurement_temperature 293(2)
_cell_measurement_theta_max 22.99
_cell_measurement_theta_min 2.52
_cell_volume 2091.9(9)
_computing_cell_refinement 'SAINT (Bruker, 2002)'
_computing_data_collection 'SMART (Bruker, 2002)'
_computing_data_reduction SAINT
_computing_molecular_graphics 'SHELXTL (Bruker, 1997)'
_computing_publication_material SHELXL97
_computing_structure_refinement 'SHELXL97 (Sheldrick, 1997)'
_computing_structure_solution 'SHELXS97 (Sheldrick, 1997)'
_diffrn_ambient_temperature 293(2)
_diffrn_measured_fraction_theta_full 0.996
_diffrn_measured_fraction_theta_max 0.996
_diffrn_measurement_device_type 'bruker APEX I CCD'
_diffrn_measurement_method \w
_diffrn_radiation_monochromator graphite
_diffrn_radiation_source 'fine-focus sealed tube'
_diffrn_radiation_type MoK\a
_diffrn_radiation_wavelength 0.71073
_diffrn_reflns_av_R_equivalents 0.0472
_diffrn_reflns_av_sigmaI/netI 0.0406
_diffrn_reflns_limit_h_max 9
_diffrn_reflns_limit_h_min -9
_diffrn_reflns_limit_k_max 28
_diffrn_reflns_limit_k_min -28
_diffrn_reflns_limit_l_max 14
_diffrn_reflns_limit_l_min -14
_diffrn_reflns_number 17837
_diffrn_reflns_theta_full 26.04
_diffrn_reflns_theta_max 26.04
_diffrn_reflns_theta_min 2.52
_exptl_absorpt_coefficient_mu 1.095
_exptl_absorpt_correction_T_max 0.903
_exptl_absorpt_correction_T_min 0.813
_exptl_absorpt_correction_type multi-scan
_exptl_absorpt_process_details '(SADABS; Bruker, 2002)'
_exptl_crystal_colour blue
_exptl_crystal_density_diffrn 1.556
_exptl_crystal_density_method 'not measured'
_exptl_crystal_description block
_exptl_crystal_F_000 1004
_exptl_crystal_size_max 0.38
_exptl_crystal_size_mid 0.16
_exptl_crystal_size_min 0.09
_refine_diff_density_max 0.301
_refine_diff_density_min -0.344
_refine_ls_extinction_method none
_refine_ls_goodness_of_fit_ref 1.036
_refine_ls_hydrogen_treatment constr
_refine_ls_matrix_type full
_refine_ls_number_parameters 291
_refine_ls_number_reflns 4106
_refine_ls_number_restraints 0
_refine_ls_restrained_S_all 1.036
_refine_ls_R_factor_all 0.0558
_refine_ls_R_factor_gt 0.0371
_refine_ls_shift/su_max 0.001
_refine_ls_shift/su_mean 0.000
_refine_ls_structure_factor_coef Fsqd
_refine_ls_weighting_details 'calc w=1/[\s^2^(Fo^2^)+(0.0349P)^2^+0.9750P] where P=(Fo^2^+2Fc^2^)/3'
_refine_ls_weighting_scheme calc
_refine_ls_wR_factor_gt 0.0799
_refine_ls_wR_factor_ref 0.0880
_reflns_number_gt 3171
_reflns_number_total 4106
_reflns_threshold_expression I>2\s(I)
_cod_data_source_file hb2621.cif
_cod_data_source_block I
_cod_depositor_comments
;
The following automatic conversions were performed:
'_symmetry_cell_setting' value 'Monoclinic' changed to 'monoclinic'
according to '/home/saulius/struct/CIF-dictionaries/cif_core.dic'
dictionary named 'cif_core.dic' version 2.4.1 from 2010-06-29.

Automatic conversion script
Id: cif_fix_enum 1527 2010-12-29 10:47:43Z saulius 

The following automatic conversions were performed:

'_symmetry_cell_setting' value 'Monoclinic' changed to 'monoclinic'
according to /home/saulius/struct/CIF-dictionaries/cif_core.dic
dictionary named 'cif_core.dic' version 2.4.1 from 2010-06-29.

Automatic conversion script
Id: cif_fix_values 1715 2011-07-08 13:25:40Z adriana 
;
_cod_original_cell_volume 2091.7(9)
_cod_original_sg_symbol_H-M 'P 21/n'
_cod_database_code 2216481
_cod_database_fobs_code 2216481

loop_
_symmetry_equiv_pos_as_xyz
'x, y, z'
'-x+1/2, y+1/2, -z+1/2'
'-x, -y, -z'
'x-1/2, -y-1/2, z-1/2'

loop_
_atom_site_type_symbol
_atom_site_label
_atom_site_fract_x
_atom_site_fract_y
_atom_site_fract_z
_atom_site_U_iso_or_equiv
_atom_site_adp_type
_atom_site_calc_flag
_atom_site_refinement_flags
_atom_site_occupancy
Cu Cu1 0.54119(4) 0.233735(13) 0.83422(3) 0.03007(11) Uani d . 1
O O3 0.6678(2) 0.17280(7) 0.76335(15) 0.0312(4) Uani d . 1
O O2 0.0383(2) -0.01116(8) 0.8689(2) 0.0481(5) Uani d . 1
O O5 0.9281(3) 0.22272(9) 0.57311(18) 0.0487(5) Uani d . 1
O O6 0.8999(2) 0.20366(8) 0.38014(16) 0.0364(4) Uani d . 1
O OW1 0.7108(3) 0.21483(9) 1.0445(2) 0.0541(6) Uani d . 1
H HW1A 0.6272 0.2354 1.0693 0.068(11) Uiso d R 1
H HW1B 0.8019 0.2389 1.0644 0.109(17) Uiso d R 1
O O4 0.5213(3) 0.20936(9) 0.60265(17) 0.0460(5) Uani d . 1
O O1 0.9730(2) 0.47765(8) 0.6720(2) 0.0511(6) Uani d . 1
N N4 -0.1684(3) 0.05588(10) 0.8562(2) 0.0434(6) Uani d . 1
H H4A -0.2454 0.0300 0.8588 0.052 Uiso calc R 1
H H4B -0.1948 0.0923 0.8505 0.052 Uiso calc R 1
N N1 0.7024(3) 0.29483(9) 0.79177(19) 0.0314(5) Uani d . 1
N N2 1.1750(3) 0.41113(10) 0.6543(2) 0.0438(6) Uani d . 1
H H2A 1.2418 0.4367 0.6309 0.053 Uiso calc R 1
H H2B 1.2055 0.3752 0.6612 0.053 Uiso calc R 1
N N3 0.3642(3) 0.17358(9) 0.85260(19) 0.0298(5) Uani d . 1
C C13 0.6209(3) 0.17375(11) 0.6516(2) 0.0315(6) Uani d . 1
C C16 0.6908(4) 0.02106(13) 0.5449(3) 0.0529(8) Uani d . 1
H H16A 0.6550 -0.0165 0.5604 0.063 Uiso calc R 1
C C5 0.7409(3) 0.38399(12) 0.6910(3) 0.0391(7) Uani d . 1
H H5A 0.6936 0.4158 0.6487 0.047 Uiso calc R 1
C C4 1.0243(3) 0.42715(12) 0.6799(2) 0.0357(6) Uani d . 1
C C1 0.8677(3) 0.29098(11) 0.8185(2) 0.0342(6) Uani d . 1
H H1A 0.9113 0.2594 0.8634 0.041 Uiso calc R 1
C C3 0.9141(3) 0.37930(11) 0.7179(2) 0.0311(6) Uani d . 1
C C8 0.0795(4) 0.14272(12) 0.8104(3) 0.0423(7) Uani d . 1
H H8A -0.0303 0.1516 0.7796 0.051 Uiso calc R 1
C C14 0.6898(3) 0.12431(11) 0.5849(2) 0.0309(6) Uani d . 1
C C18 0.8577(4) 0.08515(12) 0.4431(3) 0.0429(7) Uani d . 1
H H18A 0.9314 0.0908 0.3876 0.051 Uiso calc R 1
C C9 0.1188(3) 0.08828(11) 0.8575(2) 0.0301(6) Uani d . 1
C C15 0.6331(4) 0.06837(12) 0.6035(3) 0.0430(7) Uani d . 1
H H15A 0.5552 0.0625 0.6560 0.052 Uiso calc R 1
C C10 -0.0085(3) 0.03971(12) 0.8608(2) 0.0348(6) Uani d . 1
C C19 0.8055(3) 0.13276(11) 0.5048(2) 0.0312(6) Uani d . 1
C C2 0.9782(3) 0.33170(11) 0.7827(2) 0.0344(6) Uani d . 1
H H2C 1.0935 0.3271 0.8019 0.041 Uiso calc R 1
C C11 0.2846(3) 0.07746(11) 0.9010(2) 0.0346(6) Uani d . 1
H H11A 0.3159 0.0412 0.9328 0.042 Uiso calc R 1
C C12 0.4028(3) 0.12067(11) 0.8968(2) 0.0338(6) Uani d . 1
H H12A 0.5139 0.1127 0.9259 0.041 Uiso calc R 1
C C20 0.8826(3) 0.19152(11) 0.4871(3) 0.0316(6) Uani d . 1
C C7 0.2050(3) 0.18376(12) 0.8097(3) 0.0424(7) Uani d . 1
H H7A 0.1772 0.2203 0.7778 0.051 Uiso calc R 1
C C6 0.6409(3) 0.34095(12) 0.7279(3) 0.0393(7) Uani d . 1
H H6A 0.5253 0.3438 0.7079 0.047 Uiso calc R 1
C C17 0.8012(4) 0.02959(13) 0.4637(3) 0.0518(8) Uani d . 1
H H17A 0.8376 -0.0020 0.4228 0.062 Uiso calc R 1

loop_
_atom_site_aniso_label
_atom_site_aniso_U_11
_atom_site_aniso_U_22
_atom_site_aniso_U_33
_atom_site_aniso_U_12
_atom_site_aniso_U_13
_atom_site_aniso_U_23
Cu1 0.02659(18) 0.02751(18) 0.0382(2) -0.00159(14) 0.01255(14) 0.00079(14)
O3 0.0280(10) 0.0329(10) 0.0340(11) 0.0018(8) 0.0089(8) 0.0003(8)
O2 0.0328(12) 0.0275(11) 0.0845(16) 0.0015(9) 0.0098(11) 0.0008(10)
O5 0.0579(14) 0.0435(12) 0.0451(13) -0.0152(10) 0.0078(10) -0.0065(10)
O6 0.0382(11) 0.0318(10) 0.0425(11) -0.0025(8) 0.0184(9) 0.0016(9)
OW1 0.0533(14) 0.0437(12) 0.0687(16) -0.0015(12) 0.0218(12) -0.0039(11)
O4 0.0449(13) 0.0430(12) 0.0478(13) 0.0133(10) -0.0033(10) 0.0019(10)
O1 0.0408(13) 0.0271(11) 0.0886(17) 0.0001(9) 0.0202(11) 0.0062(11)
N4 0.0260(13) 0.0307(13) 0.0737(18) -0.0010(10) 0.0072(12) 0.0092(12)
N1 0.0271(12) 0.0293(12) 0.0393(13) -0.0007(10) 0.0100(10) 0.0025(10)
N2 0.0298(13) 0.0299(12) 0.0738(18) -0.0033(10) 0.0151(12) 0.0074(12)
N3 0.0230(11) 0.0278(11) 0.0399(13) 0.0002(9) 0.0090(9) 0.0010(10)
C13 0.0240(14) 0.0312(14) 0.0401(16) -0.0065(11) 0.0070(12) -0.0002(12)
C16 0.064(2) 0.0283(16) 0.065(2) -0.0086(15) 0.0030(18) 0.0004(15)
C5 0.0317(16) 0.0346(15) 0.0520(18) 0.0057(12) 0.0092(13) 0.0137(13)
C4 0.0297(15) 0.0312(15) 0.0465(17) -0.0051(12) 0.0054(12) -0.0009(13)
C1 0.0318(15) 0.0286(14) 0.0418(16) 0.0027(12) 0.0032(12) 0.0055(12)
C3 0.0295(15) 0.0263(13) 0.0383(15) -0.0021(11) 0.0072(12) -0.0015(11)
C8 0.0250(15) 0.0365(16) 0.064(2) -0.0017(12) -0.0021(13) 0.0107(14)
C14 0.0294(14) 0.0298(14) 0.0331(15) -0.0022(11) 0.0018(11) 0.0012(11)
C18 0.0459(18) 0.0385(17) 0.0461(18) 0.0050(14) 0.0131(14) -0.0026(14)
C9 0.0266(14) 0.0265(13) 0.0381(15) -0.0005(11) 0.0078(11) 0.0004(11)
C15 0.0460(18) 0.0387(17) 0.0457(18) -0.0117(14) 0.0114(14) 0.0018(14)
C10 0.0304(15) 0.0303(15) 0.0444(17) -0.0018(12) 0.0069(12) 0.0017(12)
C19 0.0284(15) 0.0276(14) 0.0374(15) 0.0015(11) 0.0037(12) -0.0004(12)
C2 0.0258(14) 0.0317(15) 0.0451(17) -0.0001(12) 0.0017(12) 0.0017(12)
C11 0.0298(15) 0.0275(14) 0.0470(17) 0.0044(11) 0.0065(12) 0.0050(12)
C12 0.0229(14) 0.0359(15) 0.0429(16) 0.0038(12) 0.0053(12) 0.0047(12)
C20 0.0239(14) 0.0297(14) 0.0421(17) 0.0030(11) 0.0080(12) 0.0006(12)
C7 0.0319(16) 0.0289(15) 0.066(2) 0.0002(12) 0.0029(14) 0.0139(14)
C6 0.0240(14) 0.0426(17) 0.0526(19) 0.0024(12) 0.0095(13) 0.0123(14)
C17 0.061(2) 0.0308(16) 0.065(2) 0.0040(15) 0.0106(17) -0.0119(15)

loop_
_atom_type_symbol
_atom_type_description
_atom_type_scat_dispersion_real
_atom_type_scat_dispersion_imag
_atom_type_scat_source
C C 0.0033 0.0016 'International Tables Vol C Tables 4.2.6.8 and 6.1.1.4'
H H 0.0000 0.0000 'International Tables Vol C Tables 4.2.6.8 and 6.1.1.4'
N N 0.0061 0.0033 'International Tables Vol C Tables 4.2.6.8 and 6.1.1.4'
O O 0.0106 0.0060 'International Tables Vol C Tables 4.2.6.8 and 6.1.1.4'
Cu Cu 0.3201 1.2651 'International Tables Vol C Tables 4.2.6.8 and 6.1.1.4'

loop_
_geom_angle_atom_site_label_1
_geom_angle_atom_site_label_2
_geom_angle_atom_site_label_3
_geom_angle_site_symmetry_1
_geom_angle_site_symmetry_3
_geom_angle
O6 Cu1 O3 4_566 . 171.25(8)
O6 Cu1 N1 4_566 . 88.08(8)
O3 Cu1 N1 . . 90.75(8)
O6 Cu1 N3 4_566 . 91.93(8)
O3 Cu1 N3 . . 87.98(8)
N1 Cu1 N3 . . 171.72(9)
C13 O3 Cu1 . . 107.33(16)
C20 O6 Cu1 . 4_665 123.79(18)
HW1A OW1 HW1B . . 102.2
C10 N4 H4A . . 120.0
C10 N4 H4B . . 120.0
H4A N4 H4B . . 120.0
C1 N1 C6 . . 117.8(2)
C1 N1 Cu1 . . 123.62(18)
C6 N1 Cu1 . . 118.47(18)
C4 N2 H2A . . 120.0
C4 N2 H2B . . 120.0
H2A N2 H2B . . 120.0
C7 N3 C12 . . 117.8(2)
C7 N3 Cu1 . . 119.97(18)
C12 N3 Cu1 . . 121.91(17)
O4 C13 O3 . . 123.9(2)
O4 C13 C14 . . 121.7(2)
O3 C13 C14 . . 114.3(2)
C17 C16 C15 . . 120.0(3)
C17 C16 H16A . . 120.0
C15 C16 H16A . . 120.0
C6 C5 C3 . . 118.9(3)
C6 C5 H5A . . 120.6
C3 C5 H5A . . 120.6
O1 C4 N2 . . 123.3(3)
O1 C4 C3 . . 120.2(2)
N2 C4 C3 . . 116.4(2)
N1 C1 C2 . . 123.1(2)
N1 C1 H1A . . 118.5
C2 C1 H1A . . 118.5
C2 C3 C5 . . 118.4(2)
C2 C3 C4 . . 122.5(2)
C5 C3 C4 . . 119.1(2)
C7 C8 C9 . . 119.1(3)
C7 C8 H8A . . 120.4
C9 C8 H8A . . 120.4
C15 C14 C19 . . 119.1(2)
C15 C14 C13 . . 117.9(2)
C19 C14 C13 . . 123.0(2)
C17 C18 C19 . . 120.6(3)
C17 C18 H18A . . 119.7
C19 C18 H18A . . 119.7
C8 C9 C11 . . 117.8(2)
C8 C9 C10 . . 123.5(2)
C11 C9 C10 . . 118.7(2)
C16 C15 C14 . . 120.9(3)
C16 C15 H15A . . 119.6
C14 C15 H15A . . 119.6
O2 C10 N4 . . 123.6(3)
O2 C10 C9 . . 120.0(2)
N4 C10 C9 . . 116.4(2)
C18 C19 C14 . . 119.4(2)
C18 C19 C20 . . 118.5(2)
C14 C19 C20 . . 122.0(2)
C3 C2 C1 . . 118.8(2)
C3 C2 H2C . . 120.6
C1 C2 H2C . . 120.6
C12 C11 C9 . . 119.7(2)
C12 C11 H11A . . 120.2
C9 C11 H11A . . 120.2
N3 C12 C11 . . 122.5(2)
N3 C12 H12A . . 118.7
C11 C12 H12A . . 118.7
O5 C20 O6 . . 125.6(3)
O5 C20 C19 . . 119.7(2)
O6 C20 C19 . . 114.7(2)
N3 C7 C8 . . 123.1(3)
N3 C7 H7A . . 118.4
C8 C7 H7A . . 118.4
N1 C6 C5 . . 123.0(3)
N1 C6 H6A . . 118.5
C5 C6 H6A . . 118.5
C16 C17 C18 . . 119.9(3)
C16 C17 H17A . . 120.0
C18 C17 H17A . . 120.0

loop_
_geom_bond_atom_site_label_1
_geom_bond_atom_site_label_2
_geom_bond_site_symmetry_2
_geom_bond_distance
_geom_bond_publ_flag
Cu1 O6 4_566 1.9409(18) y
Cu1 O3 . 1.9610(17) y
Cu1 N1 . 2.006(2) y
Cu1 N3 . 2.008(2) y
O3 C13 . 1.291(3) ?
O2 C10 . 1.224(3) ?
O5 C20 . 1.237(3) ?
O6 C20 . 1.282(3) ?
O6 Cu1 4_665 1.9409(18) ?
OW1 HW1A . 0.8939 ?
OW1 HW1B . 0.9207 ?
O4 C13 . 1.228(3) ?
O1 C4 . 1.227(3) ?
N4 C10 . 1.330(3) ?
N4 H4A . 0.8600 ?
N4 H4B . 0.8600 ?
N1 C1 . 1.326(3) ?
N1 C6 . 1.344(3) ?
N2 C4 . 1.331(3) ?
N2 H2A . 0.8600 ?
N2 H2B . 0.8600 ?
N3 C7 . 1.331(3) ?
N3 C12 . 1.335(3) ?
C13 C14 . 1.509(4) ?
C16 C17 . 1.377(4) ?
C16 C15 . 1.385(4) ?
C16 H16A . 0.9300 ?
C5 C6 . 1.371(4) ?
C5 C3 . 1.390(4) ?
C5 H5A . 0.9300 ?
C4 C3 . 1.506(4) ?
C1 C2 . 1.384(4) ?
C1 H1A . 0.9300 ?
C3 C2 . 1.382(4) ?
C8 C7 . 1.379(4) ?
C8 C9 . 1.379(4) ?
C8 H8A . 0.9300 ?
C14 C15 . 1.385(4) ?
C14 C19 . 1.399(4) ?
C18 C17 . 1.381(4) ?
C18 C19 . 1.392(4) ?
C18 H18A . 0.9300 ?
C9 C11 . 1.384(4) ?
C9 C10 . 1.514(4) ?
C15 H15A . 0.9300 ?
C19 C20 . 1.505(4) ?
C2 H2C . 0.9300 ?
C11 C12 . 1.375(4) ?
C11 H11A . 0.9300 ?
C12 H12A . 0.9300 ?
C7 H7A . 0.9300 ?
C6 H6A . 0.9300 ?
C17 H17A . 0.9300 ?

loop_
_geom_hbond_atom_site_label_D
_geom_hbond_atom_site_label_H
_geom_hbond_atom_site_label_A
_geom_hbond_site_symmetry_A
_geom_hbond_distance_DH
_geom_hbond_distance_HA
_geom_hbond_distance_DA
_geom_hbond_angle_DHA
OW1 HW1A O5 4_566 0.89 1.87 2.735(3) 163
OW1 HW1B O4 4_666 0.92 2.12 3.042(3) 176
N4 H4A O1 2_546 0.86 2.18 3.015(3) 165
N4 H4B O3 1_455 0.86 2.31 3.112(3) 155
N2 H2A O2 2_656 0.86 2.13 2.946(3) 159
N2 H2B OW1 4_665 0.86 2.46 3.175(3) 141

loop_
_geom_torsion_atom_site_label_1
_geom_torsion_atom_site_label_2
_geom_torsion_atom_site_label_3
_geom_torsion_atom_site_label_4
_geom_torsion_site_symmetry_1
_geom_torsion
N1 Cu1 O3 C13 . -81.57(16)
N3 Cu1 O3 C13 . 90.24(16)
O6 Cu1 N1 C1 4_566 136.7(2)
O3 Cu1 N1 C1 . -52.0(2)
O6 Cu1 N1 C6 4_566 -46.6(2)
O3 Cu1 N1 C6 . 124.8(2)
O6 Cu1 N3 C7 4_566 45.0(2)
O3 Cu1 N3 C7 . -126.2(2)
O6 Cu1 N3 C12 4_566 -141.7(2)
O3 Cu1 N3 C12 . 47.1(2)
Cu1 O3 C13 O4 . 3.4(3)
Cu1 O3 C13 C14 . -172.49(16)
C6 N1 C1 C2 . -0.7(4)
Cu1 N1 C1 C2 . 176.0(2)
C6 C5 C3 C2 . -1.1(4)
C6 C5 C3 C4 . -178.6(3)
O1 C4 C3 C2 . -147.1(3)
N2 C4 C3 C2 . 34.1(4)
O1 C4 C3 C5 . 30.4(4)
N2 C4 C3 C5 . -148.4(3)
O4 C13 C14 C15 . -107.9(3)
O3 C13 C14 C15 . 68.1(3)
O4 C13 C14 C19 . 71.2(4)
O3 C13 C14 C19 . -112.8(3)
C7 C8 C9 C11 . -0.6(4)
C7 C8 C9 C10 . -178.9(3)
C17 C16 C15 C14 . -2.5(5)
C19 C14 C15 C16 . 0.7(4)
C13 C14 C15 C16 . 179.8(3)
C8 C9 C10 O2 . 157.5(3)
C11 C9 C10 O2 . -20.8(4)
C8 C9 C10 N4 . -23.4(4)
C11 C9 C10 N4 . 158.3(3)
C17 C18 C19 C14 . -2.4(4)
C17 C18 C19 C20 . 174.6(3)
C15 C14 C19 C18 . 1.7(4)
C13 C14 C19 C18 . -177.3(3)
C15 C14 C19 C20 . -175.2(3)
C13 C14 C19 C20 . 5.8(4)
C5 C3 C2 C1 . -0.3(4)
C4 C3 C2 C1 . 177.2(2)
N1 C1 C2 C3 . 1.2(4)
C8 C9 C11 C12 . 0.5(4)
C10 C9 C11 C12 . 178.8(2)
C7 N3 C12 C11 . -1.0(4)
Cu1 N3 C12 C11 . -174.5(2)
C9 C11 C12 N3 . 0.4(4)
Cu1 O6 C20 O5 4_665 12.9(4)
Cu1 O6 C20 C19 4_665 -164.68(16)
C18 C19 C20 O5 . -135.5(3)
C14 C19 C20 O5 . 41.5(4)
C18 C19 C20 O6 . 42.3(3)
C14 C19 C20 O6 . -140.8(3)
C12 N3 C7 C8 . 0.9(4)
Cu1 N3 C7 C8 . 174.5(2)
C9 C8 C7 N3 . -0.1(5)
C1 N1 C6 C5 . -0.8(4)
Cu1 N1 C6 C5 . -177.7(2)
C3 C5 C6 N1 . 1.7(4)
C15 C16 C17 C18 . 1.8(5)
C19 C18 C17 C16 . 0.7(5)
